data_7156239
loop_
_publ_author_name
'Suzuki, Shin'
'Asako, Takashi'
'Itami, Kenichiro'
'Yamaguchi, Junichiro'

_publ_section_title
;
 Modular synthesis of heptaarylindole.
;
_journal_issue 20
_journal_name_full 'Organic &amp; biomolecular chemistry'
_journal_page_first 3771
_journal_page_last 3776
_journal_paper_doi 10.1039/c8ob00993g
_journal_volume 16
_journal_year 2018
_chemical_formula_sum 'C99 H100 N2 O3'
_chemical_formula_weight 1365.80
_space_group_crystal_system triclinic
_space_group_IT_number 2
_space_group_name_Hall '-P 1'
_space_group_name_H-M_alt 'P -1'
_symmetry_space_group_name_Hall '-P 1'
_symmetry_space_group_name_H-M 'P -1'
_atom_sites_solution_hydrogens mixed
_audit_block_doi 10.5517/ccdc.csd.cc1zj9rk
_audit_creation_method SHELXL-2016/6
_audit_update_record
;
2018-03-27 deposited with the CCDC.
2018-05-03 downloaded from the CCDC.
;
_cell_angle_alpha 106.445(4)
_cell_angle_beta 110.829(6)
_cell_angle_gamma 95.262(6)
_cell_formula_units_Z 2
_cell_length_a 13.339(5)
_cell_length_b 18.203(6)
_cell_length_c 18.304(7)
_cell_measurement_reflns_used 2246
_cell_measurement_temperature 123(2)
_cell_measurement_theta_max 24.1
_cell_measurement_theta_min 3.1
_cell_volume 3891(2)
_computing_cell_refinement
;
Rigaku CrystalClear-SM Expert 2.1 b29
;
_computing_data_collection
;
Rigaku CrystalClear-SM Expert 2.1 b29
;
_computing_data_reduction
;
Rigaku CrystalClear-SM Expert 2.1 b29
;
_computing_molecular_graphics 'Yadokari-XG 2009 (Wakita Nemoto et al., 2009)'
_computing_publication_material 'Yadokari-XG 2009 (Wakita,Nemoto et al., 2009)'
_computing_structure_refinement 'SHELXL-2016/6 (Sheldrick, 2016)'
_computing_structure_solution SHELXS-97
_diffrn_ambient_temperature 123(2)
_diffrn_detector_area_resol_mean 5.8140
_diffrn_measured_fraction_theta_full 0.993
_diffrn_measured_fraction_theta_max 0.993
_diffrn_measurement_device_type
;
Rigaku CrystalClear-SM Expert 2.1 b29
;
_diffrn_measurement_method 'profile data from \w-scans'
_diffrn_radiation_monochromator Confocal
_diffrn_radiation_type MoK\a
_diffrn_radiation_wavelength 0.71075
_diffrn_reflns_av_R_equivalents 0.1612
_diffrn_reflns_av_unetI/netI 0.1873
_diffrn_reflns_Laue_measured_fraction_full 0.993
_diffrn_reflns_Laue_measured_fraction_max 0.993
_diffrn_reflns_limit_h_max 15
_diffrn_reflns_limit_h_min -15
_diffrn_reflns_limit_k_max 21
_diffrn_reflns_limit_k_min -21
_diffrn_reflns_limit_l_max 21
_diffrn_reflns_limit_l_min -21
_diffrn_reflns_number 43494
_diffrn_reflns_point_group_measured_fraction_full 0.993
_diffrn_reflns_point_group_measured_fraction_max 0.993
_diffrn_reflns_theta_full 25.000
_diffrn_reflns_theta_max 25.000
_diffrn_reflns_theta_min 3.024
_diffrn_source 'Rotating Anode'
_exptl_absorpt_coefficient_mu 0.069
_exptl_absorpt_correction_T_max 1.000
_exptl_absorpt_correction_T_min 0.731
_exptl_absorpt_correction_type multi-scan
_exptl_absorpt_process_details '\'Jacobson, R. (1998) Private communication\''
_exptl_crystal_colour Colorless
_exptl_crystal_density_diffrn 1.166
_exptl_crystal_description Block
_exptl_crystal_F_000 1464
_exptl_crystal_size_max 0.08
_exptl_crystal_size_mid 0.08
_exptl_crystal_size_min 0.02
_refine_diff_density_max 0.744
_refine_diff_density_min -0.323
_refine_diff_density_rms 0.057
_refine_ls_extinction_method none
_refine_ls_goodness_of_fit_ref 1.019
_refine_ls_hydrogen_treatment mixed
_refine_ls_matrix_type full
_refine_ls_number_parameters 958
_refine_ls_number_reflns 13591
_refine_ls_number_restraints 37
_refine_ls_restrained_S_all 1.030
_refine_ls_R_factor_all 0.2317
_refine_ls_R_factor_gt 0.0936
_refine_ls_shift/su_max 0.000
_refine_ls_shift/su_mean 0.000
_refine_ls_structure_factor_coef Fsqd
_refine_ls_weighting_details 'w=1/[\s^2^(Fo^2^)+(0.1157P)^2^+1.2475P] where P=(Fo^2^+2Fc^2^)/3'
_refine_ls_weighting_scheme calc
_refine_ls_wR_factor_gt 0.2036
_refine_ls_wR_factor_ref 0.2860
_reflns_Friedel_coverage 0.000
_reflns_number_gt 5423
_reflns_number_total 13591
_reflns_threshold_expression 'I > 2\s(I)'
_cod_data_source_file c8ob00993g2.cif
_cod_data_source_block 1766
_cod_depositor_comments 'Adding full bibliography for 7156239--7156243.cif.'
_cod_database_code 7156239
_shelx_shelxl_version_number 2016/6
_shelx_space_group_comment
;
The symmetry employed for this shelxl refinement is uniquely defined
by the following loop, which should always be used as a source of
symmetry information in preference to the above space-group names.
They are only intended as comments.
;
_shelx_estimated_absorpt_t_min 0.995
_shelx_estimated_absorpt_t_max 0.999

loop_
_space_group_symop_operation_xyz
'x, y, z'
'-x, -y, -z'

loop_
_atom_site_label
_atom_site_type_symbol
_atom_site_fract_x
_atom_site_fract_y
_atom_site_fract_z
_atom_site_U_iso_or_equiv
_atom_site_adp_type
_atom_site_occupancy
_atom_site_site_symmetry_order
_atom_site_calc_flag
_atom_site_refinement_flags_posn
_atom_site_refinement_flags_adp
C1 C 1.0144(4) 0.6499(3) 0.3746(4) 0.0401(14) Uani 1 1 d . .
N1 N 1.0727(3) 0.6363(3) 0.4455(3) 0.0381(12) Uani 1 1 d . .
C2 C 1.1140(4) 0.5706(3) 0.4236(4) 0.0400(14) Uani 1 1 d . .
C3 C 1.1783(4) 0.5349(3) 0.4771(3) 0.0376(13) Uani 1 1 d . .
C4 C 1.2149(4) 0.4709(3) 0.4410(4) 0.0405(14) Uani 1 1 d . .
C5 C 1.1938(4) 0.4470(3) 0.3557(3) 0.0383(14) Uani 1 1 d . .
C6 C 1.1271(4) 0.4813(3) 0.3027(3) 0.0384(13) Uani 1 1 d . .
C7 C 1.0822(4) 0.5426(3) 0.3374(3) 0.0374(13) Uani 1 1 d . .
C8 C 1.0113(4) 0.5917(3) 0.3055(3) 0.0377(13) Uani 1 1 d . .
C9 C 0.9255(4) 0.5812(3) 0.2244(3) 0.0407(14) Uani 1 1 d . .
C10 C 0.8804(4) 0.5117(3) 0.1601(4) 0.0451(15) Uani 1 1 d . .
H1 H 0.911497 0.467558 0.165310 0.054 Uiso 1 1 calc R U
C11 C 0.7913(5) 0.5025(4) 0.0877(4) 0.0511(16) Uani 1 1 d . .
H2 H 0.763387 0.453027 0.044486 0.061 Uiso 1 1 calc R U
C12 C 0.7430(5) 0.5642(4) 0.0779(4) 0.0508(16) Uani 1 1 d . .
C13 C 0.7877(5) 0.6356(3) 0.1428(4) 0.0480(15) Uani 1 1 d . .
H3 H 0.754197 0.678722 0.137258 0.058 Uiso 1 1 calc R U
C14 C 0.8771(4) 0.6470(3) 0.2141(3) 0.0421(14) Uani 1 1 d . .
C15 C 0.9336(4) 0.7267(3) 0.2832(3) 0.0391(13) Uani 1 1 d . .
C16 C 0.8710(4) 0.7923(3) 0.2962(4) 0.0401(14) Uani 1 1 d . .
C17 C 0.8187(4) 0.8349(3) 0.2464(3) 0.0384(13) Uani 1 1 d . .
C18 C 0.7720(4) 0.8950(3) 0.2815(3) 0.0382(13) Uani 1 1 d . .
C19 C 0.7861(4) 0.9157(3) 0.3642(4) 0.0379(13) Uani 1 1 d . .
C20 C 0.8416(4) 0.8746(3) 0.4161(3) 0.0371(13) Uani 1 1 d . .
C21 C 0.8811(4) 0.8122(3) 0.3780(3) 0.0348(13) Uani 1 1 d . .
N2 N 0.9382(3) 0.7645(3) 0.4200(3) 0.0376(11) Uani 1 1 d . .
C22 C 0.9624(4) 0.7149(3) 0.3660(3) 0.0352(13) Uani 1 1 d . .
C23 C 0.6458(6) 0.5562(4) -0.0005(4) 0.078(2) Uani 1 1 d . .
H4 H 0.607570 0.501035 -0.028630 0.117 Uiso 1 1 calc R U
H5 H 0.671403 0.574735 -0.037430 0.117 Uiso 1 1 calc R U
H6 H 0.595333 0.587670 0.013827 0.117 Uiso 1 1 calc R U
C24 C 1.0431(4) 0.7588(3) 0.2800(3) 0.0396(14) Uani 1 1 d . .
C25 C 1.0757(5) 0.7239(3) 0.2180(4) 0.0485(15) Uani 1 1 d . .
H7 H 1.031052 0.676390 0.175548 0.058 Uiso 1 1 calc R U
C26 C 1.1722(5) 0.7561(4) 0.2154(4) 0.0509(16) Uani 1 1 d . .
H8 H 1.192058 0.730751 0.171203 0.061 Uiso 1 1 calc R U
C27 C 1.2406(5) 0.8257(4) 0.2773(4) 0.0513(16) Uani 1 1 d . .
C28 C 1.2079(5) 0.8607(4) 0.3401(4) 0.0534(16) Uani 1 1 d . .
H9 H 1.252579 0.908074 0.382861 0.064 Uiso 1 1 calc R U
C29 C 1.1108(4) 0.8279(3) 0.3418(4) 0.0461(15) Uani 1 1 d . .
H10 H 1.090450 0.852950 0.385809 0.055 Uiso 1 1 calc R U
C30 C 1.3450(5) 0.8631(4) 0.2751(5) 0.072(2) Uani 1 1 d . .
H11 H 1.327807 0.872406 0.222200 0.108 Uiso 1 1 calc R U
H12 H 1.396604 0.827957 0.280414 0.108 Uiso 1 1 calc R U
H13 H 1.378130 0.913034 0.321095 0.108 Uiso 1 1 calc R U
C31 C 1.2084(4) 0.5705(3) 0.5679(3) 0.0365(13) Uani 1 1 d . .
C32 C 1.1377(5) 0.5565(4) 0.6045(4) 0.0591(18) Uani 1 1 d . .
H14 H 1.065528 0.526149 0.570298 0.071 Uiso 1 1 calc R U
C33 C 1.1689(5) 0.5853(4) 0.6886(4) 0.0603(18) Uani 1 1 d . .
H15 H 1.118433 0.572964 0.711429 0.072 Uiso 1 1 calc R U
C34 C 1.2710(5) 0.6317(3) 0.7414(4) 0.0477(15) Uani 1 1 d . .
C35 C 1.3399(5) 0.6477(4) 0.7040(4) 0.0597(18) Uani 1 1 d . .
H16 H 1.410168 0.681175 0.737866 0.072 Uiso 1 1 calc R U
C36 C 1.3107(5) 0.6173(3) 0.6199(4) 0.0508(16) Uani 1 1 d . .
H17 H 1.361711 0.628727 0.597233 0.061 Uiso 1 1 calc R U
C37 C 1.3075(5) 0.6609(4) 0.8327(4) 0.0670(19) Uani 1 1 d . .
H18 H 1.243853 0.648990 0.846370 0.080 Uiso 1 1 calc R U
H19 H 1.332465 0.718650 0.853123 0.080 Uiso 1 1 calc R U
C38 C 1.4005(6) 0.6261(6) 0.8789(4) 0.097(3) Uani 1 1 d . .
H20 H 1.375738 0.569130 0.860803 0.146 Uiso 1 1 calc R U
H21 H 1.420478 0.648788 0.938831 0.146 Uiso 1 1 calc R U
H22 H 1.464496 0.638305 0.866561 0.146 Uiso 1 1 calc R U
C39 C 1.2784(4) 0.4311(3) 0.4987(3) 0.0413(14) Uani 1 1 d . .
C40 C 1.2306(4) 0.3989(3) 0.5413(3) 0.0464(15) Uani 1 1 d . .
H23 H 1.153967 0.394454 0.526844 0.056 Uiso 1 1 calc R U
C41 C 1.2901(5) 0.3730(3) 0.6040(4) 0.0466(15) Uani 1 1 d . .
H24 H 1.253940 0.352738 0.632752 0.056 Uiso 1 1 calc R U
C42 C 1.4018(4) 0.3758(3) 0.6263(3) 0.0412(14) Uani 1 1 d . .
C43 C 1.4477(5) 0.4021(3) 0.5791(4) 0.0478(15) Uani 1 1 d . .
H25 H 1.522662 0.401579 0.589657 0.057 Uiso 1 1 calc R U
C44 C 1.3881(4) 0.4292(3) 0.5168(4) 0.0468(15) Uani 1 1 d . .
H26 H 1.423105 0.446840 0.485909 0.056 Uiso 1 1 calc R U
C45 C 1.4670(5) 0.3546(3) 0.7019(4) 0.0489(15) Uani 1 1 d . .
C46 C 1.4660(7) 0.4145(4) 0.7781(4) 0.087(2) Uani 1 1 d . .
H27 H 1.492431 0.467333 0.780037 0.130 Uiso 1 1 calc R U
H28 H 1.514075 0.405544 0.828087 0.130 Uiso 1 1 calc R U
H29 H 1.390993 0.409400 0.775596 0.130 Uiso 1 1 calc R U
C47 C 1.5872(5) 0.3556(4) 0.7127(5) 0.076(2) Uani 1 1 d . .
H30 H 1.588966 0.316770 0.663905 0.114 Uiso 1 1 calc R U
H31 H 1.626580 0.342934 0.762501 0.114 Uiso 1 1 calc R U
H32 H 1.622426 0.407902 0.718715 0.114 Uiso 1 1 calc R U
C48 C 1.4184(5) 0.2727(3) 0.6946(4) 0.0569(17) Uani 1 1 d . .
H33 H 1.342421 0.269884 0.689652 0.085 Uiso 1 1 calc R U
H34 H 1.461751 0.261128 0.744125 0.085 Uiso 1 1 calc R U
H35 H 1.419605 0.234399 0.645154 0.085 Uiso 1 1 calc R U
C49 C 1.2479(4) 0.3866(3) 0.3194(3) 0.0413(14) Uani 1 1 d . .
C50 C 1.3262(5) 0.4095(3) 0.2919(4) 0.0520(16) Uani 1 1 d . .
H36 H 1.350002 0.463667 0.302377 0.062 Uiso 1 1 calc R U
C51 C 1.3701(5) 0.3562(4) 0.2503(4) 0.0551(16) Uani 1 1 d . .
H37 H 1.423132 0.373549 0.231905 0.066 Uiso 1 1 calc R U
C52 C 1.3371(5) 0.2760(4) 0.2346(4) 0.0480(15) Uani 1 1 d . .
C53 C 1.2622(5) 0.2528(3) 0.2633(4) 0.0534(16) Uani 1 1 d . .
H38 H 1.240144 0.198800 0.254371 0.064 Uiso 1 1 calc R U
C54 C 1.2185(5) 0.3077(4) 0.3052(4) 0.0548(16) Uani 1 1 d . .
H39 H 1.166757 0.290410 0.324802 0.066 Uiso 1 1 calc R U
O1 O 1.3814(3) 0.2265(3) 0.1902(3) 0.0623(12) Uani 1 1 d . .
C55 C 1.3363(6) 0.1446(4) 0.1638(4) 0.074(2) Uani 1 1 d . .
H40 H 1.358946 0.126829 0.211849 0.111 Uiso 1 1 calc R U
H41 H 1.362959 0.115695 0.123085 0.111 Uiso 1 1 calc R U
H42 H 1.255958 0.135198 0.138330 0.111 Uiso 1 1 calc R U
C56 C 1.1113(4) 0.4610(3) 0.2149(3) 0.0406(14) Uani 1 1 d . .
C57 C 1.0709(5) 0.3853(4) 0.1579(4) 0.0537(16) Uani 1 1 d . .
H43 H 1.052968 0.343485 0.175509 0.064 Uiso 1 1 calc R U
C58 C 1.0564(5) 0.3700(4) 0.0771(4) 0.0660(19) Uani 1 1 d . .
H44 H 1.025885 0.317931 0.039111 0.079 Uiso 1 1 calc R U
C59 C 1.0846(6) 0.4273(5) 0.0496(4) 0.074(2) Uani 1 1 d . .
H45 H 1.076221 0.415470 -0.006524 0.088 Uiso 1 1 calc R U
C60 C 1.1262(5) 0.5039(5) 0.1055(5) 0.069(2) Uani 1 1 d . .
H46 H 1.145974 0.544896 0.087373 0.082 Uiso 1 1 calc R U
C61 C 1.1385(4) 0.5201(4) 0.1858(4) 0.0493(15) Uani 1 1 d . .
H47 H 1.166150 0.572684 0.223000 0.059 Uiso 1 1 calc R U
C62 C 0.8107(5) 0.8209(3) 0.1604(3) 0.0418(14) Uani 1 1 d . .
C63 C 0.7113(5) 0.7948(3) 0.0920(4) 0.0538(16) Uani 1 1 d . .
H48 H 0.644889 0.788412 0.099981 0.065 Uiso 1 1 calc R U
C64 C 0.7071(6) 0.7780(4) 0.0123(4) 0.0633(19) Uani 1 1 d . .
H49 H 0.638134 0.760041 -0.033796 0.076 Uiso 1 1 calc R U
C65 C 0.8020(7) 0.7870(4) -0.0007(4) 0.068(2) Uani 1 1 d . .
H50 H 0.799157 0.773718 -0.055539 0.082 Uiso 1 1 calc R U
C66 C 0.9017(6) 0.8155(4) 0.0669(4) 0.0643(19) Uani 1 1 d . .
H51 H 0.967616 0.823778 0.058632 0.077 Uiso 1 1 calc R U
C67 C 0.9058(5) 0.8318(3) 0.1459(4) 0.0483(15) Uani 1 1 d . .
H52 H 0.975032 0.850963 0.191726 0.058 Uiso 1 1 calc R U
C68 C 0.7037(4) 0.9371(3) 0.2297(3) 0.0414(14) Uani 1 1 d . .
C69 C 0.5924(5) 0.9283(3) 0.2130(4) 0.0503(16) Uani 1 1 d . .
H53 H 0.560549 0.894922 0.234182 0.060 Uiso 1 1 calc R U
C70 C 0.5271(5) 0.9668(4) 0.1666(4) 0.0578(17) Uani 1 1 d . .
H54 H 0.451028 0.959650 0.155576 0.069 Uiso 1 1 calc R U
C71 C 0.5726(5) 1.0154(4) 0.1362(4) 0.0601(18) Uani 1 1 d . .
C72 C 0.6828(5) 1.0260(4) 0.1515(4) 0.0597(17) Uani 1 1 d . .
H55 H 0.714354 1.059909 0.130697 0.072 Uiso 1 1 calc R U
C73 C 0.7463(5) 0.9862(4) 0.1979(4) 0.0531(16) Uani 1 1 d . .
H56 H 0.822120 0.992903 0.208120 0.064 Uiso 1 1 calc R U
O2 O 0.4996(4) 1.0514(3) 0.0903(3) 0.0823(15) Uani 1 1 d . .
C74 C 0.5457(7) 1.1108(5) 0.0671(6) 0.102(3) Uani 1 1 d . .
H57 H 0.597393 1.152989 0.117150 0.153 Uiso 1 1 calc R U
H58 H 0.486738 1.132127 0.035578 0.153 Uiso 1 1 calc R U
H59 H 0.584356 1.088025 0.032536 0.153 Uiso 1 1 calc R U
C75 C 0.7415(4) 0.9838(3) 0.3994(3) 0.0391(14) Uani 1 1 d . .
C76 C 0.6533(4) 0.9740(3) 0.4218(3) 0.0439(14) Uani 1 1 d . .
H60 H 0.625704 0.923847 0.421516 0.053 Uiso 1 1 calc R U
C77 C 0.6051(4) 1.0356(3) 0.4444(3) 0.0448(15) Uani 1 1 d . .
H61 H 0.544405 1.026692 0.458854 0.054 Uiso 1 1 calc R U
C78 C 0.6425(4) 1.1102(3) 0.4468(3) 0.0421(14) Uani 1 1 d . .
C79 C 0.7332(4) 1.1202(3) 0.4270(3) 0.0456(15) Uani 1 1 d . .
H62 H 0.762501 1.170720 0.429097 0.055 Uiso 1 1 calc R U
C80 C 0.7813(4) 1.0590(3) 0.4046(3) 0.0442(14) Uani 1 1 d . .
H63 H 0.843708 1.068380 0.392178 0.053 Uiso 1 1 calc R U
C81 C 0.5840(5) 1.1782(3) 0.4634(4) 0.0501(16) Uani 1 1 d . .
C82 C 0.5013(5) 1.1605(4) 0.4985(5) 0.0672(19) Uani 1 1 d . .
H64 H 0.538879 1.151736 0.551026 0.101 Uiso 1 1 calc R U
H65 H 0.445706 1.113373 0.458858 0.101 Uiso 1 1 calc R U
H66 H 0.465755 1.204947 0.508295 0.101 Uiso 1 1 calc R U
C83 C 0.6657(5) 1.2532(3) 0.5217(4) 0.0618(18) Uani 1 1 d . .
H67 H 0.626805 1.295869 0.530565 0.093 Uiso 1 1 calc R U
H68 H 0.717001 1.265862 0.497571 0.093 Uiso 1 1 calc R U
H69 H 0.706523 1.246811 0.575041 0.093 Uiso 1 1 calc R U
C84 C 0.5222(6) 1.1880(4) 0.3795(5) 0.084(2) Uani 1 1 d . .
H70 H 0.469235 1.139196 0.341186 0.126 Uiso 1 1 calc R U
H71 H 0.574613 1.200522 0.356210 0.126 Uiso 1 1 calc R U
H72 H 0.483114 1.230734 0.387469 0.126 Uiso 1 1 calc R U
C85 C 0.8589(4) 0.8955(3) 0.5044(3) 0.0355(13) Uani 1 1 d . .
C86 C 0.8104(5) 0.8429(3) 0.5308(4) 0.0463(15) Uani 1 1 d . .
H73 H 0.766460 0.793438 0.492142 0.056 Uiso 1 1 calc R U
C87 C 0.8263(5) 0.8626(3) 0.6129(4) 0.0483(15) Uani 1 1 d . .
H74 H 0.790501 0.826865 0.629515 0.058 Uiso 1 1 calc R U
C88 C 0.8925(5) 0.9325(3) 0.6722(3) 0.0423(14) Uani 1 1 d . .
C89 C 0.9414(4) 0.9830(3) 0.6445(4) 0.0452(14) Uani 1 1 d . .
H75 H 0.988936 1.031098 0.683658 0.054 Uiso 1 1 calc R U
C90 C 0.9235(4) 0.9659(3) 0.5625(4) 0.0428(14) Uani 1 1 d . .
H76 H 0.956068 1.002999 0.545620 0.051 Uiso 1 1 calc R U
C91 C 0.9105(5) 0.9530(4) 0.7618(4) 0.0600(17) Uani 1 1 d . .
H77 H 0.984520 0.986801 0.797066 0.072 Uiso 1 1 calc R U
H78 H 0.906944 0.904513 0.775949 0.072 Uiso 1 1 calc R U
C92 C 0.8256(6) 0.9951(4) 0.7792(4) 0.081(2) Uani 1 1 d . .
H79 H 0.835207 1.046246 0.772028 0.122 Uiso 1 1 calc R U
H80 H 0.833883 1.002636 0.836408 0.122 Uiso 1 1 calc R U
H81 H 0.752125 0.963867 0.740593 0.122 Uiso 1 1 calc R U
C93 C 1.0948(8) 0.7858(6) 0.7211(6) 0.125(3) Uani 1 1 d . .
H82 H 1.166217 0.770855 0.737343 0.188 Uiso 1 1 calc R U
H83 H 1.057706 0.774785 0.755593 0.188 Uiso 1 1 calc R U
H84 H 1.105816 0.841892 0.728869 0.188 Uiso 1 1 calc R U
C94 C 1.0259(7) 0.7397(6) 0.6318(6) 0.104(3) Uani 1 1 d . .
H85 H 1.019183 0.683272 0.624717 0.125 Uiso 1 1 calc R U
H86 H 0.951298 0.750598 0.618579 0.125 Uiso 1 1 calc R U
O3 O 1.0617(4) 0.7531(3) 0.5759(3) 0.0594(13) Uani 1 1 d . .
C95 C 1.3023(11) 0.7626(8) 1.0366(7) 0.184(5) Uani 1 1 d D U
H87 H 1.332407 0.759134 1.092454 0.276 Uiso 1 1 calc R U
H88 H 1.264506 0.710233 0.995857 0.276 Uiso 1 1 calc R U
H89 H 1.362160 0.783648 1.024058 0.276 Uiso 1 1 calc R U
C96 C 1.2216(12) 0.8163(9) 1.0325(9) 0.235(7) Uani 1 1 d D U
H90 H 1.164307 0.794848 1.047939 0.282 Uiso 1 1 calc R U
H91 H 1.261406 0.867846 1.075980 0.282 Uiso 1 1 calc R U
C97 C 1.1671(13) 0.8304(8) 0.9566(9) 0.241(8) Uani 1 1 d D U
H92 H 1.129185 0.778681 0.912898 0.290 Uiso 1 1 calc R U
H93 H 1.224586 0.853064 0.942023 0.290 Uiso 1 1 calc R U
C98 C 1.0843(10) 0.8823(8) 0.9510(8) 0.204(6) Uani 1 1 d D U
H94 H 1.031076 0.865767 0.892458 0.245 Uiso 1 1 calc R U
H95 H 1.043117 0.873362 0.984367 0.245 Uiso 1 1 calc R U
C99 C 1.1308(16) 0.9687(8) 0.9797(12) 0.298(10) Uani 1 1 d D U
H96 H 1.070959 0.997084 0.973622 0.447 Uiso 1 1 calc R U
H97 H 1.181899 0.986552 1.038233 0.447 Uiso 1 1 calc R U
H98 H 1.169825 0.978937 0.946073 0.447 Uiso 1 1 calc R U
H99 H 1.080(4) 0.666(3) 0.494(3) 0.027(15) Uiso 1 1 d . .
H100 H 1.023(7) 0.775(6) 0.553(6) 0.13(4) Uiso 1 1 d . .

loop_
_atom_site_aniso_label
_atom_site_aniso_U_11
_atom_site_aniso_U_22
_atom_site_aniso_U_33
_atom_site_aniso_U_23
_atom_site_aniso_U_13
_atom_site_aniso_U_12
C1 0.038(3) 0.037(3) 0.048(4) 0.016(3) 0.019(3) 0.009(3)
N1 0.039(3) 0.041(3) 0.037(3) 0.014(3) 0.017(3) 0.011(2)
C2 0.032(3) 0.034(3) 0.056(4) 0.012(3) 0.023(3) 0.005(3)
C3 0.033(3) 0.036(3) 0.043(4) 0.018(3) 0.011(3) 0.002(3)
C4 0.034(3) 0.031(3) 0.056(4) 0.016(3) 0.017(3) 0.003(3)
C5 0.032(3) 0.032(3) 0.050(4) 0.016(3) 0.016(3) 0.003(3)
C6 0.033(3) 0.036(3) 0.043(4) 0.013(3) 0.012(3) 0.004(3)
C7 0.032(3) 0.036(3) 0.043(4) 0.015(3) 0.012(3) 0.005(3)
C8 0.034(3) 0.035(3) 0.039(3) 0.010(3) 0.011(3) 0.007(3)
C9 0.037(3) 0.036(3) 0.051(4) 0.012(3) 0.022(3) 0.008(3)
C10 0.040(3) 0.036(4) 0.056(4) 0.013(3) 0.018(3) 0.003(3)
C11 0.045(4) 0.044(4) 0.055(4) 0.012(3) 0.015(3) 0.010(3)
C12 0.041(3) 0.051(4) 0.049(4) 0.013(3) 0.008(3) 0.010(3)
C13 0.043(4) 0.047(4) 0.051(4) 0.015(3) 0.015(3) 0.015(3)
C14 0.037(3) 0.046(4) 0.044(4) 0.015(3) 0.017(3) 0.009(3)
C15 0.035(3) 0.041(3) 0.040(3) 0.011(3) 0.016(3) 0.010(3)
C16 0.034(3) 0.036(3) 0.051(4) 0.018(3) 0.016(3) 0.007(3)
C17 0.033(3) 0.035(3) 0.046(4) 0.011(3) 0.016(3) 0.009(3)
C18 0.035(3) 0.039(3) 0.043(4) 0.016(3) 0.016(3) 0.007(3)
C19 0.031(3) 0.034(3) 0.052(4) 0.015(3) 0.019(3) 0.010(3)
C20 0.028(3) 0.038(3) 0.045(4) 0.014(3) 0.016(3) 0.004(3)
C21 0.025(3) 0.041(3) 0.038(3) 0.016(3) 0.011(3) 0.006(3)
N2 0.034(3) 0.042(3) 0.040(3) 0.020(2) 0.014(2) 0.009(2)
C22 0.029(3) 0.037(3) 0.035(3) 0.006(3) 0.012(3) 0.002(3)
C23 0.071(5) 0.065(5) 0.070(5) 0.015(4) 0.001(4) 0.018(4)
C24 0.034(3) 0.043(4) 0.047(4) 0.019(3) 0.018(3) 0.014(3)
C25 0.041(4) 0.044(4) 0.058(4) 0.013(3) 0.020(3) 0.009(3)
C26 0.049(4) 0.056(4) 0.061(4) 0.025(3) 0.031(3) 0.021(3)
C27 0.038(4) 0.062(4) 0.062(4) 0.028(4) 0.022(3) 0.014(3)
C28 0.037(4) 0.057(4) 0.060(4) 0.027(3) 0.009(3) 0.001(3)
C29 0.038(3) 0.055(4) 0.045(4) 0.020(3) 0.014(3) 0.008(3)
C30 0.045(4) 0.078(5) 0.097(5) 0.039(4) 0.028(4) 0.008(4)
C31 0.036(3) 0.033(3) 0.042(3) 0.017(3) 0.014(3) 0.006(3)
C32 0.047(4) 0.069(5) 0.040(4) 0.013(3) 0.004(3) -0.014(3)
C33 0.050(4) 0.074(5) 0.050(4) 0.019(4) 0.019(3) -0.006(4)
C34 0.044(4) 0.047(4) 0.042(4) 0.014(3) 0.006(3) 0.007(3)
C35 0.040(4) 0.057(4) 0.070(5) 0.016(4) 0.016(4) 0.000(3)
C36 0.044(4) 0.055(4) 0.052(4) 0.017(3) 0.020(3) 0.002(3)
C37 0.068(5) 0.060(5) 0.064(5) 0.023(4) 0.017(4) 0.001(4)
C38 0.058(5) 0.172(9) 0.060(5) 0.048(5) 0.015(4) 0.029(5)
C39 0.035(3) 0.038(3) 0.050(4) 0.020(3) 0.013(3) 0.009(3)
C40 0.036(3) 0.048(4) 0.053(4) 0.021(3) 0.012(3) 0.006(3)
C41 0.046(4) 0.041(4) 0.059(4) 0.031(3) 0.017(3) 0.007(3)
C42 0.040(3) 0.024(3) 0.050(4) 0.011(3) 0.010(3) 0.002(3)
C43 0.032(3) 0.042(4) 0.063(4) 0.019(3) 0.011(3) 0.009(3)
C44 0.038(3) 0.041(4) 0.063(4) 0.021(3) 0.019(3) 0.008(3)
C45 0.050(4) 0.038(4) 0.050(4) 0.020(3) 0.006(3) 0.006(3)
C46 0.111(6) 0.074(5) 0.054(5) 0.014(4) 0.009(4) 0.037(5)
C47 0.043(4) 0.075(5) 0.105(6) 0.052(4) 0.006(4) 0.009(4)
C48 0.052(4) 0.049(4) 0.070(4) 0.034(3) 0.015(3) 0.011(3)
C49 0.044(3) 0.040(4) 0.048(4) 0.022(3) 0.020(3) 0.013(3)
C50 0.046(4) 0.036(4) 0.074(4) 0.016(3) 0.025(3) 0.009(3)
C51 0.046(4) 0.052(4) 0.076(5) 0.025(3) 0.030(4) 0.013(3)
C52 0.043(4) 0.053(4) 0.054(4) 0.023(3) 0.021(3) 0.019(3)
C53 0.071(4) 0.031(3) 0.064(4) 0.018(3) 0.031(4) 0.017(3)
C54 0.060(4) 0.046(4) 0.076(5) 0.031(3) 0.037(4) 0.014(3)
O1 0.070(3) 0.055(3) 0.078(3) 0.025(2) 0.042(3) 0.034(2)
C55 0.099(6) 0.051(5) 0.087(5) 0.027(4) 0.046(5) 0.036(4)
C56 0.035(3) 0.040(4) 0.049(4) 0.017(3) 0.016(3) 0.013(3)
C57 0.050(4) 0.050(4) 0.051(4) 0.015(3) 0.009(3) 0.017(3)
C58 0.069(5) 0.070(5) 0.054(5) 0.013(4) 0.023(4) 0.026(4)
C59 0.075(5) 0.102(7) 0.053(5) 0.024(5) 0.034(4) 0.032(5)
C60 0.063(5) 0.096(6) 0.070(5) 0.048(5) 0.034(4) 0.029(4)
C61 0.042(4) 0.057(4) 0.052(4) 0.023(3) 0.019(3) 0.013(3)
C62 0.044(4) 0.043(4) 0.040(4) 0.016(3) 0.015(3) 0.017(3)
C63 0.057(4) 0.050(4) 0.053(4) 0.021(3) 0.016(4) 0.020(3)
C64 0.074(5) 0.060(5) 0.041(4) 0.015(3) 0.005(4) 0.027(4)
C65 0.090(6) 0.082(5) 0.051(5) 0.033(4) 0.035(5) 0.047(4)
C66 0.074(5) 0.086(5) 0.059(5) 0.040(4) 0.038(4) 0.045(4)
C67 0.054(4) 0.050(4) 0.050(4) 0.021(3) 0.025(3) 0.020(3)
C68 0.043(4) 0.034(3) 0.046(4) 0.014(3) 0.017(3) 0.012(3)
C69 0.041(4) 0.052(4) 0.060(4) 0.025(3) 0.019(3) 0.010(3)
C70 0.040(4) 0.070(5) 0.078(5) 0.042(4) 0.024(3) 0.026(3)
C71 0.058(4) 0.068(5) 0.067(4) 0.041(4) 0.020(4) 0.034(4)
C72 0.061(4) 0.059(4) 0.074(5) 0.038(4) 0.030(4) 0.018(4)
C73 0.040(3) 0.062(4) 0.067(4) 0.035(4) 0.021(3) 0.013(3)
O2 0.077(3) 0.087(4) 0.111(4) 0.066(3) 0.036(3) 0.048(3)
C74 0.095(6) 0.096(6) 0.144(8) 0.088(6) 0.038(6) 0.043(5)
C75 0.036(3) 0.035(3) 0.045(3) 0.017(3) 0.013(3) 0.008(3)
C76 0.042(3) 0.039(4) 0.050(4) 0.014(3) 0.019(3) 0.007(3)
C77 0.035(3) 0.044(4) 0.056(4) 0.017(3) 0.019(3) 0.008(3)
C78 0.037(3) 0.039(4) 0.046(4) 0.011(3) 0.015(3) 0.007(3)
C79 0.043(3) 0.038(4) 0.062(4) 0.019(3) 0.026(3) 0.012(3)
C80 0.035(3) 0.048(4) 0.059(4) 0.024(3) 0.024(3) 0.013(3)
C81 0.042(4) 0.048(4) 0.067(4) 0.021(3) 0.026(3) 0.015(3)
C82 0.061(4) 0.056(4) 0.103(6) 0.031(4) 0.048(4) 0.024(3)
C83 0.054(4) 0.039(4) 0.091(5) 0.016(4) 0.032(4) 0.016(3)
C84 0.075(5) 0.081(6) 0.095(6) 0.038(5) 0.022(5) 0.034(4)
C85 0.031(3) 0.040(3) 0.039(3) 0.015(3) 0.014(3) 0.013(3)
C86 0.053(4) 0.035(3) 0.049(4) 0.017(3) 0.018(3) 0.003(3)
C87 0.063(4) 0.042(4) 0.047(4) 0.020(3) 0.026(3) 0.008(3)
C88 0.047(4) 0.040(4) 0.038(4) 0.014(3) 0.015(3) 0.010(3)
C89 0.041(3) 0.046(4) 0.042(4) 0.013(3) 0.012(3) 0.003(3)
C90 0.040(3) 0.041(4) 0.049(4) 0.016(3) 0.018(3) 0.007(3)
C91 0.068(4) 0.053(4) 0.057(4) 0.022(3) 0.022(4) 0.006(3)
C92 0.108(6) 0.088(6) 0.072(5) 0.035(4) 0.054(5) 0.033(5)
C93 0.150(9) 0.106(7) 0.087(7) 0.015(6) 0.020(7) 0.041(7)
C94 0.102(7) 0.111(7) 0.119(8) 0.050(7) 0.051(7) 0.049(6)
O3 0.068(3) 0.066(3) 0.055(3) 0.028(3) 0.029(3) 0.021(3)
C95 0.213(9) 0.189(9) 0.157(8) 0.022(6) 0.105(7) 0.062(7)
C96 0.206(10) 0.272(11) 0.231(11) 0.071(8) 0.112(9) 0.011(8)
C97 0.233(11) 0.287(12) 0.239(11) 0.121(9) 0.115(9) 0.031(8)
C98 0.220(10) 0.228(10) 0.183(9) 0.052(7) 0.114(8) 0.064(8)
C99 0.314(13) 0.311(13) 0.269(13) 0.112(9) 0.110(9) 0.052(9)

loop_
_atom_type_symbol
_atom_type_description
_atom_type_scat_dispersion_real
_atom_type_scat_dispersion_imag
_atom_type_scat_source
C C 0.0033 0.0016 'International Tables Vol C Tables 4.2.6.8 and 6.1.1.4'
H H 0.0000 0.0000 'International Tables Vol C Tables 4.2.6.8 and 6.1.1.4'
N N 0.0061 0.0033 'International Tables Vol C Tables 4.2.6.8 and 6.1.1.4'
O O 0.0106 0.0060 'International Tables Vol C Tables 4.2.6.8 and 6.1.1.4'

loop_
_geom_angle_atom_site_label_1
_geom_angle_atom_site_label_2
_geom_angle_atom_site_label_3
_geom_angle
N1 C1 C8 110.7(5)
N1 C1 C22 128.4(5)
C8 C1 C22 120.9(5)
C1 N1 C2 107.7(5)
N1 C2 C7 109.5(5)
N1 C2 C3 127.1(5)
C7 C2 C3 123.3(5)
C4 C3 C2 116.9(5)
C4 C3 C31 124.4(5)
C2 C3 C31 118.6(5)
C3 C4 C5 120.6(5)
C3 C4 C39 115.9(5)
C5 C4 C39 123.5(5)
C6 C5 C4 121.8(5)
C6 C5 C49 117.3(5)
C4 C5 C49 120.8(5)
C5 C6 C7 118.0(5)
C5 C6 C56 122.3(5)
C7 C6 C56 119.5(5)
C2 C7 C6 118.8(5)
C2 C7 C8 105.8(5)
C6 C7 C8 135.2(5)
C1 C8 C7 105.8(5)
C1 C8 C9 118.4(5)
C7 C8 C9 133.8(5)
C10 C9 C14 117.1(5)
C10 C9 C8 124.8(5)
C14 C9 C8 117.8(5)
C9 C10 C11 122.9(6)
C12 C11 C10 120.6(6)
C11 C12 C13 117.4(5)
C11 C12 C23 121.9(6)
C13 C12 C23 120.8(6)
C14 C13 C12 123.4(6)
C13 C14 C9 118.6(5)
C13 C14 C15 124.4(5)
C9 C14 C15 117.0(5)
C22 C15 C16 98.8(4)
C22 C15 C14 108.5(4)
C16 C15 C14 121.2(4)
C22 C15 C24 106.9(4)
C16 C15 C24 110.0(4)
C14 C15 C24 110.0(4)
C21 C16 C17 120.3(5)
C21 C16 C15 106.2(5)
C17 C16 C15 133.3(5)
C16 C17 C18 117.2(5)
C16 C17 C62 123.7(5)
C18 C17 C62 119.0(5)
C19 C18 C17 121.4(5)
C19 C18 C68 117.9(5)
C17 C18 C68 120.7(5)
C18 C19 C20 121.8(5)
C18 C19 C75 118.8(5)
C20 C19 C75 119.4(5)
C21 C20 C19 115.4(5)
C21 C20 C85 121.4(5)
C19 C20 C85 123.2(5)
C16 C21 C20 123.6(5)
C16 C21 N2 113.0(5)
C20 C21 N2 123.3(5)
C22 N2 C21 105.5(4)
N2 C22 C1 128.5(5)
N2 C22 C15 116.0(5)
C1 C22 C15 115.5(5)
C25 C24 C29 117.8(5)
C25 C24 C15 123.4(5)
C29 C24 C15 118.8(5)
C24 C25 C26 121.8(6)
C25 C26 C27 120.7(6)
C28 C27 C26 117.6(5)
C28 C27 C30 120.6(6)
C26 C27 C30 121.8(6)
C27 C28 C29 121.1(6)
C28 C29 C24 121.1(6)
C36 C31 C32 116.8(5)
C36 C31 C3 120.9(5)
C32 C31 C3 122.2(5)
C33 C32 C31 121.7(5)
C32 C33 C34 122.0(6)
C33 C34 C35 115.9(6)
C33 C34 C37 122.7(6)
C35 C34 C37 121.3(6)
C36 C35 C34 122.6(6)
C35 C36 C31 120.9(5)
C34 C37 C38 114.4(6)
C40 C39 C44 116.3(5)
C40 C39 C4 120.3(5)
C44 C39 C4 123.2(5)
C41 C40 C39 122.3(5)
C40 C41 C42 121.5(5)
C43 C42 C41 116.0(5)
C43 C42 C45 124.1(5)
C41 C42 C45 119.8(5)
C42 C43 C44 122.3(5)
C43 C44 C39 121.2(5)
C46 C45 C48 110.1(5)
C46 C45 C42 107.9(5)
C48 C45 C42 111.6(4)
C46 C45 C47 108.6(5)
C48 C45 C47 106.6(5)
C42 C45 C47 112.0(5)
C54 C49 C50 117.1(5)
C54 C49 C5 123.7(5)
C50 C49 C5 118.9(5)
C51 C50 C49 121.8(6)
C50 C51 C52 120.3(6)
O1 C52 C53 124.7(6)
O1 C52 C51 116.7(5)
C53 C52 C51 118.6(6)
C52 C53 C54 120.4(6)
C49 C54 C53 121.8(6)
C52 O1 C55 116.8(5)
C57 C56 C61 116.9(6)
C57 C56 C6 123.7(5)
C61 C56 C6 119.5(5)
C58 C57 C56 121.3(6)
C59 C58 C57 121.6(7)
C58 C59 C60 118.6(7)
C61 C60 C59 120.2(7)
C60 C61 C56 121.4(6)
C63 C62 C67 117.5(5)
C63 C62 C17 122.5(5)
C67 C62 C17 120.0(5)
C64 C63 C62 121.1(6)
C65 C64 C63 120.5(6)
C64 C65 C66 119.3(6)
C67 C66 C65 120.2(6)
C66 C67 C62 121.4(6)
C73 C68 C69 117.2(5)
C73 C68 C18 123.1(5)
C69 C68 C18 119.8(5)
C70 C69 C68 121.6(5)
C71 C70 C69 119.5(5)
C70 C71 C72 120.8(5)
C70 C71 O2 114.9(6)
C72 C71 O2 124.4(6)
C71 C72 C73 118.5(6)
C68 C73 C72 122.5(5)
C71 O2 C74 116.9(5)
C80 C75 C76 116.8(5)
C80 C75 C19 120.8(5)
C76 C75 C19 122.2(5)
C77 C76 C75 121.3(5)
C76 C77 C78 121.9(5)
C77 C78 C79 116.5(5)
C77 C78 C81 123.2(5)
C79 C78 C81 120.1(5)
C80 C79 C78 121.6(5)
C79 C80 C75 121.8(5)
C83 C81 C82 109.7(5)
C83 C81 C84 109.2(5)
C82 C81 C84 108.3(5)
C83 C81 C78 110.9(5)
C82 C81 C78 111.7(5)
C84 C81 C78 107.0(5)
C90 C85 C86 118.3(5)
C90 C85 C20 121.7(5)
C86 C85 C20 120.0(5)
C87 C86 C85 119.9(5)
C86 C87 C88 122.4(5)
C87 C88 C89 116.5(5)
C87 C88 C91 122.0(5)
C89 C88 C91 121.6(5)
C90 C89 C88 122.2(5)
C89 C90 C85 120.7(5)
C88 C91 C92 110.9(5)
O3 C94 C93 116.6(8)
C97 C96 C95 119.5(10)
C96 C97 C98 120.1(10)
C99 C98 C97 115.8(9)

loop_
_geom_bond_atom_site_label_1
_geom_bond_atom_site_label_2
_geom_bond_distance
C1 N1 1.361(7)
C1 C8 1.386(7)
C1 C22 1.444(7)
N1 C2 1.378(7)
C2 C7 1.400(7)
C2 C3 1.408(7)
C3 C4 1.389(7)
C3 C31 1.487(7)
C4 C5 1.411(7)
C4 C39 1.505(7)
C5 C6 1.398(7)
C5 C49 1.497(7)
C6 C7 1.414(7)
C6 C56 1.473(7)
C7 C8 1.447(7)
C8 C9 1.463(7)
C9 C10 1.365(7)
C9 C14 1.438(7)
C10 C11 1.384(7)
C11 C12 1.368(8)
C12 C13 1.392(8)
C12 C23 1.512(8)
C13 C14 1.364(7)
C14 C15 1.535(7)
C15 C22 1.507(7)
C15 C16 1.531(7)
C15 C24 1.549(7)
C16 C21 1.389(7)
C16 C17 1.403(7)
C17 C18 1.417(7)
C17 C62 1.485(7)
C18 C19 1.390(7)
C18 C68 1.497(7)
C19 C20 1.420(7)
C19 C75 1.504(7)
C20 C21 1.405(7)
C20 C85 1.477(7)
C21 N2 1.417(6)
N2 C22 1.294(6)
C24 C25 1.370(7)
C24 C29 1.391(7)
C25 C26 1.386(8)
C26 C27 1.400(8)
C27 C28 1.382(8)
C27 C30 1.512(8)
C28 C29 1.390(8)
C31 C36 1.378(7)
C31 C32 1.380(7)
C32 C33 1.367(8)
C33 C34 1.376(8)
C34 C35 1.381(8)
C34 C37 1.477(8)
C35 C36 1.370(8)
C37 C38 1.534(9)
C39 C40 1.378(7)
C39 C44 1.387(7)
C40 C41 1.378(7)
C41 C42 1.390(7)
C42 C43 1.381(8)
C42 C45 1.526(7)
C43 C44 1.386(7)
C45 C46 1.513(9)
C45 C48 1.518(8)
C45 C47 1.542(8)
C49 C54 1.378(7)
C49 C50 1.389(8)
C50 C51 1.366(8)
C51 C52 1.400(8)
C52 O1 1.358(7)
C52 C53 1.368(8)
C53 C54 1.386(8)
O1 C55 1.426(7)
C56 C57 1.388(8)
C56 C61 1.402(8)
C57 C58 1.362(9)
C58 C59 1.358(9)
C59 C60 1.395(10)
C60 C61 1.360(8)
C62 C63 1.385(8)
C62 C67 1.394(8)
C63 C64 1.382(8)
C64 C65 1.372(9)
C65 C66 1.381(9)
C66 C67 1.370(8)
C68 C73 1.377(7)
C68 C69 1.390(7)
C69 C70 1.376(8)
C70 C71 1.372(8)
C71 C72 1.379(8)
C71 O2 1.388(7)
C72 C73 1.384(8)
O2 C74 1.433(8)
C75 C80 1.387(7)
C75 C76 1.388(7)
C76 C77 1.380(7)
C77 C78 1.387(7)
C78 C79 1.391(7)
C78 C81 1.538(8)
C79 C80 1.372(7)
C81 C83 1.506(8)
C81 C82 1.513(8)
C81 C84 1.534(9)
C85 C90 1.374(7)
C85 C86 1.393(7)
C86 C87 1.373(7)
C87 C88 1.381(8)
C88 C89 1.384(7)
C88 C91 1.498(8)
C89 C90 1.368(7)
C91 C92 1.500(9)
C93 C94 1.495(11)
C94 O3 1.341(9)
C95 C96 1.516(8)
C96 C97 1.427(9)
C97 C98 1.514(8)
C98 C99 1.502(9)

loop_
_geom_torsion_atom_site_label_1
_geom_torsion_atom_site_label_2
_geom_torsion_atom_site_label_3
_geom_torsion_atom_site_label_4
_geom_torsion
C8 C1 N1 C2 3.4(6)
C22 C1 N1 C2 -175.2(5)
C1 N1 C2 C7 0.6(6)
C1 N1 C2 C3 -179.4(5)
N1 C2 C3 C4 -177.2(5)
C7 C2 C3 C4 2.8(7)
N1 C2 C3 C31 -0.8(8)
C7 C2 C3 C31 179.2(5)
C2 C3 C4 C5 4.2(7)
C31 C3 C4 C5 -171.9(5)
C2 C3 C4 C39 -176.9(4)
C31 C3 C4 C39 7.0(7)
C3 C4 C5 C6 -6.3(7)
C39 C4 C5 C6 174.8(5)
C3 C4 C5 C49 170.1(5)
C39 C4 C5 C49 -8.8(7)
C4 C5 C6 C7 1.3(7)
C49 C5 C6 C7 -175.3(5)
C4 C5 C6 C56 175.3(5)
C49 C5 C6 C56 -1.2(7)
N1 C2 C7 C6 172.2(4)
C3 C2 C7 C6 -7.8(7)
N1 C2 C7 C8 -4.0(5)
C3 C2 C7 C8 176.0(5)
C5 C6 C7 C2 5.5(7)
C56 C6 C7 C2 -168.7(5)
C5 C6 C7 C8 -179.6(5)
C56 C6 C7 C8 6.2(9)
N1 C1 C8 C7 -5.8(6)
C22 C1 C8 C7 172.9(4)
N1 C1 C8 C9 160.3(4)
C22 C1 C8 C9 -21.0(7)
C2 C7 C8 C1 5.9(5)
C6 C7 C8 C1 -169.5(6)
C2 C7 C8 C9 -157.1(6)
C6 C7 C8 C9 27.6(10)
C1 C8 C9 C10 -150.1(5)
C7 C8 C9 C10 11.2(9)
C1 C8 C9 C14 23.3(7)
C7 C8 C9 C14 -175.4(5)
C14 C9 C10 C11 -0.7(8)
C8 C9 C10 C11 172.8(5)
C9 C10 C11 C12 -0.7(9)
C10 C11 C12 C13 0.6(9)
C10 C11 C12 C23 179.9(6)
C11 C12 C13 C14 1.1(9)
C23 C12 C13 C14 -178.2(6)
C12 C13 C14 C9 -2.5(8)
C12 C13 C14 C15 174.6(5)
C10 C9 C14 C13 2.2(8)
C8 C9 C14 C13 -171.7(5)
C10 C9 C14 C15 -175.1(5)
C8 C9 C14 C15 11.0(7)
C13 C14 C15 C22 138.5(5)
C9 C14 C15 C22 -44.3(6)
C13 C14 C15 C16 25.4(8)
C9 C14 C15 C16 -157.4(5)
C13 C14 C15 C24 -104.9(6)
C9 C14 C15 C24 72.3(6)
C22 C15 C16 C21 5.4(5)
C14 C15 C16 C21 123.4(5)
C24 C15 C16 C21 -106.3(5)
C22 C15 C16 C17 179.8(5)
C14 C15 C16 C17 -62.2(8)
C24 C15 C16 C17 68.1(7)
C21 C16 C17 C18 -3.6(7)
C15 C16 C17 C18 -177.4(5)
C21 C16 C17 C62 175.9(5)
C15 C16 C17 C62 2.2(9)
C16 C17 C18 C19 5.9(7)
C62 C17 C18 C19 -173.7(5)
C16 C17 C18 C68 -173.0(5)
C62 C17 C18 C68 7.4(7)
C17 C18 C19 C20 -4.3(8)
C68 C18 C19 C20 174.6(5)
C17 C18 C19 C75 175.6(5)
C68 C18 C19 C75 -5.5(7)
C18 C19 C20 C21 0.3(7)
C75 C19 C20 C21 -179.6(4)
C18 C19 C20 C85 179.5(5)
C75 C19 C20 C85 -0.4(7)
C17 C16 C21 C20 -0.3(8)
C15 C16 C21 C20 175.0(5)
C17 C16 C21 N2 -178.6(4)
C15 C16 C21 N2 -3.3(6)
C19 C20 C21 C16 2.0(7)
C85 C20 C21 C16 -177.2(5)
C19 C20 C21 N2 -179.9(4)
C85 C20 C21 N2 0.9(7)
C16 C21 N2 C22 -0.8(5)
C20 C21 N2 C22 -179.1(5)
C21 N2 C22 C1 -175.7(5)
C21 N2 C22 C15 4.9(5)
N1 C1 C22 N2 -16.9(9)
C8 C1 C22 N2 164.6(5)
N1 C1 C22 C15 162.4(5)
C8 C1 C22 C15 -16.0(7)
C16 C15 C22 N2 -6.6(5)
C14 C15 C22 N2 -133.9(5)
C24 C15 C22 N2 107.6(5)
C16 C15 C22 C1 173.9(4)
C14 C15 C22 C1 46.7(6)
C24 C15 C22 C1 -71.9(5)
C22 C15 C24 C25 124.4(5)
C16 C15 C24 C25 -129.3(5)
C14 C15 C24 C25 6.7(7)
C22 C15 C24 C29 -57.5(6)
C16 C15 C24 C29 48.8(6)
C14 C15 C24 C29 -175.2(5)
C29 C24 C25 C26 -0.8(8)
C15 C24 C25 C26 177.4(5)
C24 C25 C26 C27 0.7(9)
C25 C26 C27 C28 -0.4(9)
C25 C26 C27 C30 -178.6(5)
C26 C27 C28 C29 0.2(8)
C30 C27 C28 C29 178.5(5)
C27 C28 C29 C24 -0.4(8)
C25 C24 C29 C28 0.6(8)
C15 C24 C29 C28 -177.6(5)
C4 C3 C31 C36 75.8(7)
C2 C3 C31 C36 -100.3(6)
C4 C3 C31 C32 -102.1(7)
C2 C3 C31 C32 81.8(7)
C36 C31 C32 C33 -2.4(9)
C3 C31 C32 C33 175.6(6)
C31 C32 C33 C34 2.0(10)
C32 C33 C34 C35 0.4(9)
C32 C33 C34 C37 -177.7(6)
C33 C34 C35 C36 -2.4(9)
C37 C34 C35 C36 175.8(6)
C34 C35 C36 C31 2.0(9)
C32 C31 C36 C35 0.4(8)
C3 C31 C36 C35 -177.6(5)
C33 C34 C37 C38 112.5(7)
C35 C34 C37 C38 -65.5(8)
C3 C4 C39 C40 60.0(7)
C5 C4 C39 C40 -121.0(6)
C3 C4 C39 C44 -115.4(6)
C5 C4 C39 C44 63.6(7)
C44 C39 C40 C41 6.0(8)
C4 C39 C40 C41 -169.6(5)
C39 C40 C41 C42 -2.0(9)
C40 C41 C42 C43 -3.3(8)
C40 C41 C42 C45 173.6(5)
C41 C42 C43 C44 4.3(8)
C45 C42 C43 C44 -172.5(5)
C42 C43 C44 C39 -0.1(9)
C40 C39 C44 C43 -5.0(8)
C4 C39 C44 C43 170.5(5)
C43 C42 C45 C46 112.2(7)
C41 C42 C45 C46 -64.5(7)
C43 C42 C45 C48 -126.7(6)
C41 C42 C45 C48 56.7(7)
C43 C42 C45 C47 -7.4(8)
C41 C42 C45 C47 176.0(5)
C6 C5 C49 C54 -109.2(6)
C4 C5 C49 C54 74.3(7)
C6 C5 C49 C50 65.5(7)
C4 C5 C49 C50 -111.1(6)
C54 C49 C50 C51 2.1(9)
C5 C49 C50 C51 -172.9(5)
C49 C50 C51 C52 -0.5(9)
C50 C51 C52 O1 177.6(5)
C50 C51 C52 C53 -1.3(9)
O1 C52 C53 C54 -177.4(5)
C51 C52 C53 C54 1.5(9)
C50 C49 C54 C53 -1.9(9)
C5 C49 C54 C53 172.8(5)
C52 C53 C54 C49 0.2(9)
C53 C52 O1 C55 7.8(8)
C51 C52 O1 C55 -171.1(5)
C5 C6 C56 C57 57.6(7)
C7 C6 C56 C57 -128.5(6)
C5 C6 C56 C61 -122.1(6)
C7 C6 C56 C61 51.9(7)
C61 C56 C57 C58 -1.3(8)
C6 C56 C57 C58 179.1(5)
C56 C57 C58 C59 2.5(10)
C57 C58 C59 C60 -2.0(10)
C58 C59 C60 C61 0.4(10)
C59 C60 C61 C56 0.7(9)
C57 C56 C61 C60 -0.3(8)
C6 C56 C61 C60 179.4(5)
C16 C17 C62 C63 115.9(6)
C18 C17 C62 C63 -64.6(7)
C16 C17 C62 C67 -62.3(7)
C18 C17 C62 C67 117.2(6)
C67 C62 C63 C64 2.0(8)
C17 C62 C63 C64 -176.2(5)
C62 C63 C64 C65 -0.2(9)
C63 C64 C65 C66 -2.1(10)
C64 C65 C66 C67 2.4(10)
C65 C66 C67 C62 -0.5(9)
C63 C62 C67 C66 -1.7(8)
C17 C62 C67 C66 176.6(5)
C19 C18 C68 C73 113.8(6)
C17 C18 C68 C73 -67.3(7)
C19 C18 C68 C69 -65.2(7)
C17 C18 C68 C69 113.7(6)
C73 C68 C69 C70 0.1(9)
C18 C68 C69 C70 179.2(5)
C68 C69 C70 C71 -0.4(10)
C69 C70 C71 C72 0.2(10)
C69 C70 C71 O2 -179.9(6)
C70 C71 C72 C73 0.3(10)
O2 C71 C72 C73 -179.6(6)
C69 C68 C73 C72 0.4(9)
C18 C68 C73 C72 -178.6(6)
C71 C72 C73 C68 -0.6(10)
C70 C71 O2 C74 171.6(7)
C72 C71 O2 C74 -8.5(10)
C18 C19 C75 C80 -63.4(7)
C20 C19 C75 C80 116.4(6)
C18 C19 C75 C76 111.2(6)
C20 C19 C75 C76 -68.9(7)
C80 C75 C76 C77 2.8(8)
C19 C75 C76 C77 -172.1(5)
C75 C76 C77 C78 -0.6(8)
C76 C77 C78 C79 -1.5(8)
C76 C77 C78 C81 173.8(5)
C77 C78 C79 C80 1.4(8)
C81 C78 C79 C80 -174.1(5)
C78 C79 C80 C75 0.8(9)
C76 C75 C80 C79 -2.9(8)
C19 C75 C80 C79 172.0(5)
C77 C78 C81 C83 137.7(6)
C79 C78 C81 C83 -47.2(7)
C77 C78 C81 C82 15.0(8)
C79 C78 C81 C82 -169.8(5)
C77 C78 C81 C84 -103.3(6)
C79 C78 C81 C84 71.8(7)
C21 C20 C85 C90 114.3(6)
C19 C20 C85 C90 -64.9(7)
C21 C20 C85 C86 -64.8(7)
C19 C20 C85 C86 116.0(6)
C90 C85 C86 C87 1.1(8)
C20 C85 C86 C87 -179.7(5)
C85 C86 C87 C88 -2.3(9)
C86 C87 C88 C89 1.0(9)
C86 C87 C88 C91 -179.2(6)
C87 C88 C89 C90 1.5(8)
C91 C88 C89 C90 -178.4(5)
C88 C89 C90 C85 -2.7(8)
C86 C85 C90 C89 1.3(8)
C20 C85 C90 C89 -177.8(5)
C87 C88 C91 C92 -89.5(7)
C89 C88 C91 C92 90.4(7)
C95 C96 C97 C98 178.5(13)
C96 C97 C98 C99 85.4(19)
